data_7161049
loop_
_publ_author_name
'Martin, Aoife'
'Kennedy, Lisa'
'Solanki, Ishita'
'Fleming, Patricia'
'Bruno, Julia'
'Evans, Paul'
'Haarr, Marianne Bore'
'O'Reilly, Elaine'

_publ_section_title
;
 Transaminase-triggered synthesis of 2,5-disubstituted pyrrolidines.
;
_journal_issue 12
_journal_name_full 'Organic &amp; biomolecular chemistry'
_journal_page_first 2435
_journal_page_last 2438
_journal_paper_doi 10.1039/d6ob00264a
_journal_volume 24
_journal_year 2026
_chemical_absolute_configuration ad
_chemical_formula_moiety 'C24 H22 N2 O5 S'
_chemical_formula_sum 'C24 H22 N2 O5 S'
_chemical_formula_weight 450.49
_space_group_crystal_system orthorhombic
_space_group_IT_number 19
_space_group_name_Hall 'P 2ac 2ab'
_space_group_name_H-M_alt 'P 21 21 21'
_atom_sites_solution_hydrogens geom
_atom_sites_solution_primary dual
_audit_creation_date 2025-05-22
_audit_creation_method
;
Olex2 1.5-ac6-020
(compiled 2024.02.14 svn.r2f8d729c for Rigaku Oxford Diffraction, GUI svn.r6966)
;
_audit_update_record
;
2025-11-27 deposited with the CCDC.	2026-02-25 downloaded from the CCDC.
;
_cell_angle_alpha 90
_cell_angle_beta 90
_cell_angle_gamma 90
_cell_formula_units_Z 4
_cell_length_a 7.63070(10)
_cell_length_b 15.0624(2)
_cell_length_c 18.5993(3)
_cell_measurement_reflns_used 8499
_cell_measurement_temperature 122(20)
_cell_measurement_theta_max 75.6260
_cell_measurement_theta_min 3.7480
_cell_volume 2137.74(5)
_computing_cell_refinement 'CrysAlisPro 1.171.43.143a (Rigaku OD, 2024)'
_computing_data_collection 'CrysAlisPro 1.171.43.143a (Rigaku OD, 2024)'
_computing_data_reduction 'CrysAlisPro 1.171.43.143a (Rigaku OD, 2024)'
_computing_molecular_graphics 'Olex2 1.5-ac6-020 (Dolomanov et al., 2009)'
_computing_publication_material 'Olex2 1.5-ac6-020 (Dolomanov et al., 2009)'
_computing_structure_refinement 'SHELXL 2018/3 (Sheldrick, 2015)'
_computing_structure_solution 'SHELXT 2018/2 (Sheldrick, 2018)'
_diffrn_ambient_environment N~2~
_diffrn_ambient_temperature 122(20)
_diffrn_detector 'CCD plate'
_diffrn_detector_area_resol_mean 10.3218
_diffrn_detector_type Atlas
_diffrn_measured_fraction_theta_full 1.000
_diffrn_measured_fraction_theta_max 0.998
_diffrn_measurement_details
;
List of Runs (angles in degrees, time in seconds):

  # Type    Start    End  Width  t~exp~   \w     \q     \k     \f   Frames
#--------------------------------------------------------------------------
  1  \w    -71.00  29.10   0.70   14.76    --  -42.23  61.00  48.00  143
  2  \w    101.00 178.00   0.70   12.50    --  112.00  73.00 -89.00  110
  3  \w     28.00 105.00   0.70   12.50    --  112.00 -89.00  38.00  110
  4  \w     83.00 177.50   0.70   12.50    --  112.00  61.00  48.00  135
  5  \w    101.00 178.00   0.70   12.50    --  112.00  73.00 -89.00  110
  6  \w    -74.00  31.00   0.70   14.76    --  -42.23  73.00 -89.00  150
  7  \w     27.00  95.60   0.70   14.76    --   42.23-125.00-180.00   98
  8  \w     83.00 177.50   0.70   12.50    --  112.00  61.00-150.00  135
  9  \w    104.00 177.50   0.70   12.50    --  112.00 111.00   0.00  105
 10  \w    104.00 177.50   0.70   12.50    --  112.00 111.00 -90.00  105
 11  \w     84.00 176.40   0.70   12.50    --  112.00  30.00   0.00  132
 12  \w     29.00 106.00   0.70   12.50    --  112.00 -94.00   0.00  110
 13  \w     29.00 106.00   0.70   12.50    --  112.00 -94.00   0.00  110
 14  \w    104.00 177.50   0.70   12.50    --  112.00 111.00-120.00  105
 15  \w     86.00 177.00   0.70   12.50    --  112.00  45.00 -30.00  130
 16  \w     36.00 138.90   0.70   12.50    --  112.00 -30.00 120.00  147
 17  \w     36.00 138.90   0.70   12.50    --  112.00 -30.00 120.00  147
 18  \w     83.00 177.50   0.70   12.50    --  112.00  61.00  48.00  135
 19  \w   -114.00 -14.60   0.70   14.76    --  -42.23 -57.00 -30.00  142
 20  \w   -114.00 -14.60   0.70   14.76    --  -42.23 -57.00  30.00  142
 21  \w   -114.00 -14.60   0.70   14.76    --  -42.23 -57.00 150.00  142
 22  \w   -115.00 -13.50   0.70   14.76    --  -42.23 -61.00 -89.00  145
 23  \w     39.00 109.00   0.70   12.50    --  112.00-111.00 -30.00  100
 24  \w     83.00 177.50   0.70   12.50    --  112.00  61.00  90.00  135
 25  \w     84.00 176.40   0.70   12.50    --  112.00  30.00 150.00  132
 26  \w     86.00 177.00   0.70   12.50    --  112.00  45.00 -90.00  130
;
_diffrn_measurement_device 'four-circle diffractometer'
_diffrn_measurement_device_type 'SuperNova, Dual, Cu at home/near, Atlas'
_diffrn_measurement_method '\w scans'
_diffrn_orient_matrix_type 'CrysAlisPro convention (1999,Acta A55,543-557)'
_diffrn_orient_matrix_UB_11 -0.1463699000
_diffrn_orient_matrix_UB_12 0.0695855000
_diffrn_orient_matrix_UB_13 0.0085383000
_diffrn_orient_matrix_UB_21 -0.0721779000
_diffrn_orient_matrix_UB_22 -0.0248087000
_diffrn_orient_matrix_UB_23 -0.0746793000
_diffrn_orient_matrix_UB_31 -0.1189217000
_diffrn_orient_matrix_UB_32 -0.0706693000
_diffrn_orient_matrix_UB_33 0.0348422000
_diffrn_radiation_monochromator mirror
_diffrn_radiation_probe x-ray
_diffrn_radiation_type 'Cu K\a'
_diffrn_radiation_wavelength 1.54184
_diffrn_reflns_av_R_equivalents 0.0620
_diffrn_reflns_av_unetI/netI 0.0322
_diffrn_reflns_Laue_measured_fraction_full 1.000
_diffrn_reflns_Laue_measured_fraction_max 0.998
_diffrn_reflns_limit_h_max 9
_diffrn_reflns_limit_h_min -9
_diffrn_reflns_limit_k_max 18
_diffrn_reflns_limit_k_min -18
_diffrn_reflns_limit_l_max 23
_diffrn_reflns_limit_l_min -23
_diffrn_reflns_number 31365
_diffrn_reflns_point_group_measured_fraction_full 1.000
_diffrn_reflns_point_group_measured_fraction_max 0.993
_diffrn_reflns_theta_full 67.684
_diffrn_reflns_theta_max 76.738
_diffrn_reflns_theta_min 3.776
_diffrn_source 'micro-focus sealed X-ray tube'
_diffrn_source_type 'SuperNova (Cu) X-ray Source'
_exptl_absorpt_coefficient_mu 1.686
_exptl_absorpt_correction_T_max 1.000
_exptl_absorpt_correction_T_min 0.735
_exptl_absorpt_correction_type gaussian
_exptl_absorpt_process_details
;
CrysAlisPro 1.171.43.143a (Rigaku Oxford Diffraction, 2024)
Numerical absorption correction based on gaussian integration over
a multifaceted crystal model
Empirical absorption correction using spherical harmonics,
implemented in SCALE3 ABSPACK scaling algorithm.
;
_exptl_crystal_colour 'translucent light colourless'
_exptl_crystal_density_diffrn 1.400
_exptl_crystal_description block
_exptl_crystal_F_000 944
_exptl_crystal_size_max 0.19
_exptl_crystal_size_mid 0.07
_exptl_crystal_size_min 0.05
_refine_diff_density_max 0.181
_refine_diff_density_min -0.356
_refine_diff_density_rms 0.041
_refine_ls_abs_structure_details
;
 Flack x determined using 1638 quotients [(I+)-(I-)]/[(I+)+(I-)]
 (Parsons, Flack and Wagner, Acta Cryst. B69 (2013) 249-259).
;
_refine_ls_abs_structure_Flack -0.008(8)
_refine_ls_extinction_method none
_refine_ls_goodness_of_fit_ref 1.047
_refine_ls_hydrogen_treatment constr
_refine_ls_matrix_type full
_refine_ls_number_parameters 289
_refine_ls_number_reflns 4478
_refine_ls_number_restraints 0
_refine_ls_restrained_S_all 1.047
_refine_ls_R_factor_all 0.0414
_refine_ls_R_factor_gt 0.0352
_refine_ls_shift/su_max 0.000
_refine_ls_shift/su_mean 0.000
_refine_ls_structure_factor_coef Fsqd
_refine_ls_weighting_details 'w=1/[\s^2^(Fo^2^)+(0.0470P)^2^+0.4114P] where P=(Fo^2^+2Fc^2^)/3'
_refine_ls_weighting_scheme calc
_refine_ls_wR_factor_gt 0.0867
_refine_ls_wR_factor_ref 0.0910
_reflns_Friedel_coverage 0.741
_reflns_Friedel_fraction_full 1.000
_reflns_Friedel_fraction_max 0.986
_reflns_number_gt 4084
_reflns_number_total 4478
_reflns_threshold_expression 'I > 2\s(I)'
_cod_data_source_file d6ob00264a2.cif
_cod_data_source_block exp_2731_192-am-39-f10-20
_cod_depositor_comments 'Adding full bibliography for 7161049.cif.'
_cod_database_code 7161049
_shelx_shelxl_version_number 2018/3
_chemical_oxdiff_formula 'C11 H10 N O'
_shelx_space_group_comment
;
The symmetry employed for this shelxl refinement is uniquely defined
by the following loop, which should always be used as a source of
symmetry information in preference to the above space-group names.
They are only intended as comments.
;
_shelx_estimated_absorpt_t_max 0.920
_shelx_estimated_absorpt_t_min 0.740
_olex2_refinement_description
;
1. Fixed Uiso
 At 1.2 times of:
  All C(H) groups, All C(H,H) groups
2.a Ternary CH refined with riding coordinates:
 C3(H3), C6(H6)
2.b Secondary CH2 refined with riding coordinates:
 C13(H13A,H13B), C4(H4A,H4B), C5(H5A,H5B)
2.c Aromatic/amide H refined with riding coordinates:
 C23(H23), C8(H8), C26(H26), C16(H16), C20(H20), C9(H9), C25(H25), C10(H10),
 C24(H24), C12(H12), C17(H17), C11(H11), C18(H18), C19(H19)
;
_olex2_submission_special_instructions 'No special instructions were received'
_oxdiff_exptl_absorpt_empirical_details
;
Empirical correction (ABSPACK) includes:
- Absorption correction using spherical harmonics
- Frame scaling
;
_oxdiff_exptl_absorpt_empirical_full_max 1.652
_oxdiff_exptl_absorpt_empirical_full_min 0.813

loop_
_space_group_symop_operation_xyz
'x, y, z'
'-x+1/2, -y, z+1/2'
'-x, y+1/2, -z+1/2'
'x+1/2, -y+1/2, -z'

loop_
_atom_site_label
_atom_site_type_symbol
_atom_site_fract_x
_atom_site_fract_y
_atom_site_fract_z
_atom_site_U_iso_or_equiv
_atom_site_adp_type
_atom_site_occupancy
_atom_site_site_symmetry_order
_atom_site_calc_flag
_atom_site_refinement_flags_posn
_atom_site_refinement_flags_adp
_atom_site_refinement_flags_occupancy
_atom_site_disorder_assembly
_atom_site_disorder_group
S1 S 0.80959(9) 0.20983(4) 0.63178(3) 0.02392(15) Uani 1 1 d . . . . .
O31 O 0.8296(3) 0.16916(13) 0.56285(10) 0.0299(4) Uani 1 1 d . . . . .
O32 O 0.9089(3) 0.28869(13) 0.64649(10) 0.0283(4) Uani 1 1 d . . . . .
O29 O 1.0368(3) 0.24412(16) 0.84045(13) 0.0435(6) Uani 1 1 d . . . . .
O30 O 0.7851(3) 0.27062(14) 0.79132(11) 0.0360(5) Uani 1 1 d . . . . .
N28 N 0.9134(3) 0.22391(16) 0.80142(13) 0.0300(5) Uani 1 1 d . . . . .
N2 N 0.6029(3) 0.23092(15) 0.64500(13) 0.0261(5) Uani 1 1 d . . . . .
O21 O 0.5434(5) 0.49554(17) 0.69698(14) 0.0692(10) Uani 1 1 d . . . . .
C22 C 0.8719(4) 0.12447(19) 0.69437(16) 0.0259(5) Uani 1 1 d . . . . .
C23 C 0.8868(4) 0.03943(19) 0.66647(17) 0.0312(6) Uani 1 1 d . . . . .
H23 H 0.858016 0.029314 0.617451 0.037 Uiso 1 1 calc R U . . .
C27 C 0.9193(4) 0.13648(18) 0.76639(16) 0.0271(6) Uani 1 1 d . . . . .
C15 C 0.4164(4) 0.54614(18) 0.59019(15) 0.0276(6) Uani 1 1 d . . . . .
C7 C 0.4324(4) 0.09325(19) 0.60788(16) 0.0288(6) Uani 1 1 d . . . . .
C3 C 0.5464(4) 0.31820(18) 0.67488(15) 0.0279(6) Uani 1 1 d . . . . .
H3 H 0.646371 0.347199 0.700496 0.034 Uiso 1 1 calc R U . . .
C6 C 0.4833(4) 0.15751(18) 0.66701(16) 0.0270(6) Uani 1 1 d . . . . .
H6 H 0.538624 0.123616 0.707283 0.032 Uiso 1 1 calc R U . . .
C14 C 0.4819(4) 0.47546(19) 0.63891(17) 0.0348(7) Uani 1 1 d . . . . .
C8 C 0.3704(4) 0.00999(19) 0.62894(17) 0.0317(6) Uani 1 1 d . . . . .
H8 H 0.372577 -0.006233 0.678288 0.038 Uiso 1 1 calc R U . . .
C26 C 0.9770(4) 0.0672(2) 0.80891(17) 0.0343(7) Uani 1 1 d . . . . .
H26 H 1.009709 0.077366 0.857495 0.041 Uiso 1 1 calc R U . . .
C13 C 0.4780(4) 0.37933(18) 0.61530(15) 0.0300(6) Uani 1 1 d . . . . .
H13A H 0.551196 0.372019 0.571754 0.036 Uiso 1 1 calc R U . . .
H13B H 0.356361 0.362366 0.602899 0.036 Uiso 1 1 calc R U . . .
C16 C 0.3158(4) 0.5288(2) 0.52985(15) 0.0323(6) Uani 1 1 d . . . . .
H16 H 0.284701 0.469432 0.518278 0.039 Uiso 1 1 calc R U . . .
C20 C 0.4614(4) 0.6342(2) 0.60634(18) 0.0363(7) Uani 1 1 d . . . . .
H20 H 0.529307 0.646720 0.647947 0.044 Uiso 1 1 calc R U . . .
C9 C 0.3057(5) -0.0493(2) 0.57830(17) 0.0376(7) Uani 1 1 d . . . . .
H9 H 0.259672 -0.104891 0.593238 0.045 Uiso 1 1 calc R U . . .
C25 C 0.9864(4) -0.0174(2) 0.77961(19) 0.0380(7) Uani 1 1 d . . . . .
H25 H 1.023109 -0.065899 0.808570 0.046 Uiso 1 1 calc R U . . .
C10 C 0.3081(5) -0.0272(2) 0.50583(17) 0.0390(7) Uani 1 1 d . . . . .
H10 H 0.267631 -0.068249 0.470796 0.047 Uiso 1 1 calc R U . . .
C4 C 0.4041(4) 0.2927(2) 0.72852(16) 0.0335(6) Uani 1 1 d . . . . .
H4A H 0.454554 0.280702 0.776585 0.040 Uiso 1 1 calc R U . . .
H4B H 0.314982 0.340187 0.732804 0.040 Uiso 1 1 calc R U . . .
C24 C 0.9425(4) -0.0312(2) 0.70846(18) 0.0364(7) Uani 1 1 d . . . . .
H24 H 0.950571 -0.089000 0.688304 0.044 Uiso 1 1 calc R U . . .
C12 C 0.4308(4) 0.1157(2) 0.53545(17) 0.0318(6) Uani 1 1 d . . . . .
H12 H 0.471177 0.172418 0.520442 0.038 Uiso 1 1 calc R U . . .
C5 C 0.3253(4) 0.2089(2) 0.69612(17) 0.0350(6) Uani 1 1 d . . . . .
H5A H 0.242527 0.223766 0.656954 0.042 Uiso 1 1 calc R U . . .
H5B H 0.262768 0.173943 0.733152 0.042 Uiso 1 1 calc R U . . .
C17 C 0.2603(5) 0.5983(2) 0.48617(19) 0.0427(8) Uani 1 1 d . . . . .
H17 H 0.189705 0.586474 0.445204 0.051 Uiso 1 1 calc R U . . .
C11 C 0.3702(4) 0.0553(2) 0.48519(18) 0.0377(7) Uani 1 1 d . . . . .
H11 H 0.371313 0.070752 0.435664 0.045 Uiso 1 1 calc R U . . .
C18 C 0.3080(6) 0.6847(2) 0.50240(18) 0.0472(8) Uani 1 1 d . . . . .
H18 H 0.271637 0.732020 0.472079 0.057 Uiso 1 1 calc R U . . .
C19 C 0.4084(5) 0.7024(2) 0.56262(19) 0.0441(8) Uani 1 1 d . . . . .
H19 H 0.440612 0.761729 0.573695 0.053 Uiso 1 1 calc R U . . .

loop_
_atom_site_aniso_label
_atom_site_aniso_U_11
_atom_site_aniso_U_22
_atom_site_aniso_U_33
_atom_site_aniso_U_23
_atom_site_aniso_U_13
_atom_site_aniso_U_12
S1 0.0243(3) 0.0182(3) 0.0292(3) 0.0009(2) 0.0011(2) -0.0001(3)
O31 0.0303(11) 0.0266(10) 0.0328(10) -0.0017(8) 0.0038(9) 0.0004(9)
O32 0.0291(10) 0.0193(9) 0.0365(10) 0.0023(8) -0.0010(8) -0.0018(8)
O29 0.0480(14) 0.0392(13) 0.0433(12) -0.0033(10) -0.0149(11) -0.0020(11)
O30 0.0417(13) 0.0296(11) 0.0368(11) -0.0007(8) -0.0025(9) 0.0084(9)
N28 0.0336(13) 0.0277(13) 0.0287(11) 0.0028(10) -0.0002(10) -0.0022(10)
N2 0.0262(12) 0.0190(11) 0.0330(12) 0.0008(9) 0.0000(9) 0.0012(9)
O21 0.128(3) 0.0309(13) 0.0484(14) -0.0117(11) -0.0433(17) 0.0191(16)
C22 0.0209(12) 0.0214(13) 0.0354(14) 0.0033(11) 0.0026(11) 0.0000(10)
C23 0.0280(14) 0.0238(14) 0.0418(16) -0.0014(12) 0.0021(12) 0.0022(11)
C27 0.0236(13) 0.0221(13) 0.0356(14) 0.0039(11) 0.0020(11) -0.0015(11)
C15 0.0304(15) 0.0204(13) 0.0319(13) -0.0012(11) 0.0044(11) 0.0050(11)
C7 0.0235(14) 0.0245(14) 0.0383(15) 0.0033(12) -0.0020(11) 0.0008(11)
C3 0.0321(15) 0.0207(13) 0.0309(13) -0.0017(10) -0.0002(11) 0.0049(11)
C6 0.0237(13) 0.0241(14) 0.0333(14) 0.0046(11) 0.0009(11) 0.0002(11)
C14 0.0443(18) 0.0245(14) 0.0356(16) -0.0045(12) -0.0038(14) 0.0044(12)
C8 0.0307(14) 0.0276(14) 0.0368(15) 0.0063(12) 0.0001(12) -0.0009(11)
C26 0.0314(16) 0.0315(16) 0.0402(16) 0.0106(13) 0.0002(12) -0.0007(12)
C13 0.0331(15) 0.0240(14) 0.0329(15) -0.0011(11) -0.0018(11) 0.0035(12)
C16 0.0326(15) 0.0286(14) 0.0356(15) -0.0017(11) 0.0022(13) 0.0037(13)
C20 0.0411(18) 0.0261(15) 0.0418(17) -0.0057(13) 0.0029(14) 0.0023(13)
C9 0.0359(16) 0.0259(15) 0.0509(18) 0.0032(13) -0.0028(15) -0.0033(14)
C25 0.0351(17) 0.0268(15) 0.0521(19) 0.0146(13) 0.0004(14) 0.0037(13)
C10 0.0403(17) 0.0318(16) 0.0448(17) -0.0044(13) -0.0130(15) -0.0007(15)
C4 0.0331(15) 0.0305(15) 0.0369(14) -0.0002(13) 0.0055(12) 0.0077(14)
C24 0.0350(16) 0.0207(14) 0.0536(19) 0.0028(13) 0.0065(14) 0.0040(12)
C12 0.0295(15) 0.0264(15) 0.0396(16) 0.0052(12) -0.0039(12) -0.0021(12)
C5 0.0274(14) 0.0326(15) 0.0451(15) 0.0014(13) 0.0059(13) 0.0022(14)
C17 0.049(2) 0.0398(18) 0.0390(17) 0.0021(14) -0.0031(14) 0.0137(15)
C11 0.0379(17) 0.0363(17) 0.0388(16) 0.0019(13) -0.0093(13) -0.0009(14)
C18 0.064(2) 0.0345(18) 0.0433(18) 0.0106(13) 0.0099(18) 0.0164(18)
C19 0.056(2) 0.0226(15) 0.0541(19) 0.0016(14) 0.0104(16) 0.0007(15)

loop_
_atom_type_symbol
_atom_type_description
_atom_type_scat_dispersion_real
_atom_type_scat_dispersion_imag
_atom_type_scat_source
C C 0.0181 0.0091 'International Tables Vol C Tables 4.2.6.8 and 6.1.1.4'
H H 0.0000 0.0000 'International Tables Vol C Tables 4.2.6.8 and 6.1.1.4'
N N 0.0311 0.0180 'International Tables Vol C Tables 4.2.6.8 and 6.1.1.4'
O O 0.0492 0.0322 'International Tables Vol C Tables 4.2.6.8 and 6.1.1.4'
S S 0.3331 0.5567 'International Tables Vol C Tables 4.2.6.8 and 6.1.1.4'

loop_
_exptl_crystal_face_index_h
_exptl_crystal_face_index_k
_exptl_crystal_face_index_l
_exptl_crystal_face_perp_dist
0 4 -11 0.0251
0 -4 11 0.0162
-4 -4 -7 0.0680
4 6 1 0.0317
0 -6 -9 0.0358
0 5 10 0.0101
0 8 -6 0.0091

loop_
_geom_angle_atom_site_label_1
_geom_angle_atom_site_label_2
_geom_angle_atom_site_label_3
_geom_angle
_geom_angle_site_symmetry_1
_geom_angle_site_symmetry_3
_geom_angle_publ_flag
O31 S1 O32 117.99(12) . . ?
O31 S1 N2 108.83(13) . . ?
O31 S1 C22 104.25(13) . . ?
O32 S1 N2 108.73(12) . . ?
O32 S1 C22 109.19(12) . . ?
N2 S1 C22 107.35(12) . . ?
O29 N28 C27 117.5(2) . . ?
O30 N28 O29 124.3(3) . . ?
O30 N28 C27 118.2(2) . . ?
C3 N2 S1 120.60(19) . . ?
C3 N2 C6 112.0(2) . . ?
C6 N2 S1 119.34(18) . . ?
C23 C22 S1 116.1(2) . . ?
C23 C22 C27 117.2(3) . . ?
C27 C22 S1 126.6(2) . . ?
C22 C23 H23 119.2 . . ?
C24 C23 C22 121.5(3) . . ?
C24 C23 H23 119.2 . . ?
C22 C27 N28 122.2(2) . . ?
C26 C27 N28 115.6(3) . . ?
C26 C27 C22 122.2(3) . . ?
C16 C15 C14 123.1(3) . . ?
C16 C15 C20 119.2(3) . . ?
C20 C15 C14 117.7(3) . . ?
C8 C7 C6 117.2(3) . . ?
C12 C7 C6 123.4(3) . . ?
C12 C7 C8 119.2(3) . . ?
N2 C3 H3 110.0 . . ?
N2 C3 C13 111.0(2) . . ?
N2 C3 C4 103.2(2) . . ?
C13 C3 H3 110.0 . . ?
C4 C3 H3 110.0 . . ?
C4 C3 C13 112.5(2) . . ?
N2 C6 C7 115.5(2) . . ?
N2 C6 H6 109.0 . . ?
N2 C6 C5 101.8(2) . . ?
C7 C6 H6 109.0 . . ?
C7 C6 C5 112.2(2) . . ?
C5 C6 H6 109.0 . . ?
O21 C14 C15 119.6(3) . . ?
O21 C14 C13 120.2(3) . . ?
C15 C14 C13 120.2(3) . . ?
C7 C8 H8 119.7 . . ?
C9 C8 C7 120.5(3) . . ?
C9 C8 H8 119.7 . . ?
C27 C26 H26 120.5 . . ?
C27 C26 C25 119.0(3) . . ?
C25 C26 H26 120.5 . . ?
C3 C13 H13A 109.4 . . ?
C3 C13 H13B 109.4 . . ?
C14 C13 C3 111.0(2) . . ?
C14 C13 H13A 109.4 . . ?
C14 C13 H13B 109.4 . . ?
H13A C13 H13B 108.0 . . ?
C15 C16 H16 120.0 . . ?
C15 C16 C17 120.0(3) . . ?
C17 C16 H16 120.0 . . ?
C15 C20 H20 119.7 . . ?
C19 C20 C15 120.6(3) . . ?
C19 C20 H20 119.7 . . ?
C8 C9 H9 120.0 . . ?
C10 C9 C8 120.0(3) . . ?
C10 C9 H9 120.0 . . ?
C26 C25 H25 119.9 . . ?
C24 C25 C26 120.1(3) . . ?
C24 C25 H25 119.9 . . ?
C9 C10 H10 120.4 . . ?
C11 C10 C9 119.3(3) . . ?
C11 C10 H10 120.4 . . ?
C3 C4 H4A 111.1 . . ?
C3 C4 H4B 111.1 . . ?
H4A C4 H4B 109.1 . . ?
C5 C4 C3 103.4(2) . . ?
C5 C4 H4A 111.1 . . ?
C5 C4 H4B 111.1 . . ?
C23 C24 H24 120.0 . . ?
C25 C24 C23 119.9(3) . . ?
C25 C24 H24 120.0 . . ?
C7 C12 H12 120.1 . . ?
C11 C12 C7 119.9(3) . . ?
C11 C12 H12 120.1 . . ?
C6 C5 H5A 110.9 . . ?
C6 C5 H5B 110.9 . . ?
C4 C5 C6 104.4(2) . . ?
C4 C5 H5A 110.9 . . ?
C4 C5 H5B 110.9 . . ?
H5A C5 H5B 108.9 . . ?
C16 C17 H17 120.0 . . ?
C18 C17 C16 120.0(3) . . ?
C18 C17 H17 120.0 . . ?
C10 C11 H11 119.4 . . ?
C12 C11 C10 121.1(3) . . ?
C12 C11 H11 119.4 . . ?
C17 C18 H18 119.9 . . ?
C19 C18 C17 120.2(3) . . ?
C19 C18 H18 119.9 . . ?
C20 C19 C18 120.0(3) . . ?
C20 C19 H19 120.0 . . ?
C18 C19 H19 120.0 . . ?

loop_
_geom_bond_atom_site_label_1
_geom_bond_atom_site_label_2
_geom_bond_distance
_geom_bond_site_symmetry_2
_geom_bond_publ_flag
S1 O31 1.429(2) . ?
S1 O32 1.435(2) . ?
S1 N2 1.627(2) . ?
S1 C22 1.798(3) . ?
O29 N28 1.227(3) . ?
O30 N28 1.220(3) . ?
N28 C27 1.470(4) . ?
N2 C3 1.491(3) . ?
N2 C6 1.491(3) . ?
O21 C14 1.216(4) . ?
C22 C23 1.387(4) . ?
C22 C27 1.399(4) . ?
C23 H23 0.9500 . ?
C23 C24 1.387(4) . ?
C27 C26 1.381(4) . ?
C15 C14 1.484(4) . ?
C15 C16 1.385(4) . ?
C15 C20 1.403(4) . ?
C7 C6 1.516(4) . ?
C7 C8 1.396(4) . ?
C7 C12 1.389(4) . ?
C3 H3 1.0000 . ?
C3 C13 1.532(4) . ?
C3 C4 1.524(4) . ?
C6 H6 1.0000 . ?
C6 C5 1.532(4) . ?
C14 C13 1.513(4) . ?
C8 H8 0.9500 . ?
C8 C9 1.388(4) . ?
C26 H26 0.9500 . ?
C26 C25 1.388(5) . ?
C13 H13A 0.9900 . ?
C13 H13B 0.9900 . ?
C16 H16 0.9500 . ?
C16 C17 1.391(4) . ?
C20 H20 0.9500 . ?
C20 C19 1.371(5) . ?
C9 H9 0.9500 . ?
C9 C10 1.388(4) . ?
C25 H25 0.9500 . ?
C25 C24 1.381(5) . ?
C10 H10 0.9500 . ?
C10 C11 1.384(5) . ?
C4 H4A 0.9900 . ?
C4 H4B 0.9900 . ?
C4 C5 1.522(4) . ?
C24 H24 0.9500 . ?
C12 H12 0.9500 . ?
C12 C11 1.384(4) . ?
C5 H5A 0.9900 . ?
C5 H5B 0.9900 . ?
C17 H17 0.9500 . ?
C17 C18 1.385(5) . ?
C11 H11 0.9500 . ?
C18 H18 0.9500 . ?
C18 C19 1.383(5) . ?
C19 H19 0.9500 . ?

loop_
_geom_torsion_atom_site_label_1
_geom_torsion_atom_site_label_2
_geom_torsion_atom_site_label_3
_geom_torsion_atom_site_label_4
_geom_torsion
_geom_torsion_site_symmetry_1
_geom_torsion_site_symmetry_2
_geom_torsion_site_symmetry_3
_geom_torsion_site_symmetry_4
_geom_torsion_publ_flag
S1 N2 C3 C13 101.1(3) . . . . ?
S1 N2 C3 C4 -138.1(2) . . . . ?
S1 N2 C6 C7 -75.5(3) . . . . ?
S1 N2 C6 C5 162.71(19) . . . . ?
S1 C22 C23 C24 176.7(2) . . . . ?
S1 C22 C27 N28 3.6(4) . . . . ?
S1 C22 C27 C26 -175.4(2) . . . . ?
O31 S1 N2 C3 -135.3(2) . . . . ?
O31 S1 N2 C6 78.5(2) . . . . ?
O31 S1 C22 C23 -12.9(3) . . . . ?
O31 S1 C22 C27 161.9(2) . . . . ?
O32 S1 N2 C3 -5.5(2) . . . . ?
O32 S1 N2 C6 -151.8(2) . . . . ?
O32 S1 C22 C23 -139.9(2) . . . . ?
O32 S1 C22 C27 35.0(3) . . . . ?
O29 N28 C27 C22 -137.2(3) . . . . ?
O29 N28 C27 C26 41.9(4) . . . . ?
O30 N28 C27 C22 44.6(4) . . . . ?
O30 N28 C27 C26 -136.4(3) . . . . ?
N28 C27 C26 C25 -179.9(3) . . . . ?
N2 S1 C22 C23 102.4(2) . . . . ?
N2 S1 C22 C27 -82.7(3) . . . . ?
N2 C3 C13 C14 -159.7(3) . . . . ?
N2 C3 C4 C5 -30.4(3) . . . . ?
N2 C6 C5 C4 -32.6(3) . . . . ?
O21 C14 C13 C3 4.0(5) . . . . ?
C22 S1 N2 C3 112.5(2) . . . . ?
C22 S1 N2 C6 -33.8(2) . . . . ?
C22 C23 C24 C25 -0.6(5) . . . . ?
C22 C27 C26 C25 -0.8(5) . . . . ?
C23 C22 C27 N28 178.4(3) . . . . ?
C23 C22 C27 C26 -0.6(4) . . . . ?
C27 C22 C23 C24 1.3(4) . . . . ?
C27 C26 C25 C24 1.5(5) . . . . ?
C15 C14 C13 C3 -178.3(3) . . . . ?
C15 C16 C17 C18 1.0(5) . . . . ?
C15 C20 C19 C18 0.7(5) . . . . ?
C7 C6 C5 C4 -156.8(2) . . . . ?
C7 C8 C9 C10 2.4(5) . . . . ?
C7 C12 C11 C10 1.0(5) . . . . ?
C3 N2 C6 C7 135.6(2) . . . . ?
C3 N2 C6 C5 13.8(3) . . . . ?
C3 C4 C5 C6 40.0(3) . . . . ?
C6 N2 C3 C13 -110.4(3) . . . . ?
C6 N2 C3 C4 10.3(3) . . . . ?
C6 C7 C8 C9 173.8(3) . . . . ?
C6 C7 C12 C11 -175.2(3) . . . . ?
C14 C15 C16 C17 -179.4(3) . . . . ?
C14 C15 C20 C19 178.6(3) . . . . ?
C8 C7 C6 N2 159.8(2) . . . . ?
C8 C7 C6 C5 -84.1(3) . . . . ?
C8 C7 C12 C11 -0.8(5) . . . . ?
C8 C9 C10 C11 -2.1(5) . . . . ?
C26 C25 C24 C23 -0.8(5) . . . . ?
C13 C3 C4 C5 89.3(3) . . . . ?
C16 C15 C14 O21 -167.5(4) . . . . ?
C16 C15 C14 C13 14.6(5) . . . . ?
C16 C15 C20 C19 -0.7(5) . . . . ?
C16 C17 C18 C19 -1.0(6) . . . . ?
C20 C15 C14 O21 13.2(5) . . . . ?
C20 C15 C14 C13 -164.6(3) . . . . ?
C20 C15 C16 C17 -0.1(5) . . . . ?
C9 C10 C11 C12 0.4(5) . . . . ?
C4 C3 C13 C14 85.2(3) . . . . ?
C12 C7 C6 N2 -25.7(4) . . . . ?
C12 C7 C6 C5 90.3(3) . . . . ?
C12 C7 C8 C9 -0.9(5) . . . . ?
C17 C18 C19 C20 0.2(6) . . . . ?

loop_
_exptl_oxdiff_crystal_face_indexfrac_h
_exptl_oxdiff_crystal_face_indexfrac_k
_exptl_oxdiff_crystal_face_indexfrac_l
_exptl_oxdiff_crystal_face_x
_exptl_oxdiff_crystal_face_y
_exptl_oxdiff_crystal_face_z
0.2890 4.2694 -10.8270 0.1623 0.6818 -0.7133
0.1407 -3.6621 11.1790 -0.1800 -0.7541 0.6316
-3.5851 -3.6427 -7.0166 0.2114 0.8731 0.4393
3.7994 6.2537 0.5782 -0.1160 -0.4726 -0.8736
-0.2339 -6.1214 -9.4108 -0.4721 0.8715 0.1325
-0.1813 5.2141 10.2146 0.4766 -0.8791 0.0090
0.1606 8.2488 -6.4562 0.4954 0.2659 -0.8270
